data_7040140
loop_
_publ_author_name
'Kirk, Sarah M.'
'Quilter, Helena C.'
'Buchard, Antoine'
'Thomas, Lynne H.'
'Kociok-Kohn, Gabriele'
'Jones, Matthew D.'

_publ_section_title
;
 Monomeric and dimeric Al(iii) complexes for the production of
 polylactide.
;
_journal_issue 35
_journal_name_full 'Dalton transactions (Cambridge, England : 2003)'
_journal_page_first 13846
_journal_page_last 13852
_journal_paper_doi 10.1039/c6dt02861f
_journal_volume 45
_journal_year 2016
_chemical_formula_sum 'C19 H18 Al N O'
_chemical_formula_weight 303.32
_space_group_crystal_system monoclinic
_space_group_IT_number 15
_space_group_name_Hall '-C 2yc'
_space_group_name_H-M_alt 'C 1 2/c 1'
_symmetry_space_group_name_Hall '-C 2yc'
_symmetry_space_group_name_H-M 'C 1 2/c 1'
_atom_sites_solution_hydrogens geom
_atom_sites_solution_primary difmap
_audit_creation_method SHELXL-2014/7
_audit_update_record
;
2016-07-11 deposited with the CCDC.
2016-08-04 downloaded from the CCDC.
;
_cell_angle_alpha 90
_cell_angle_beta 97.5650(10)
_cell_angle_gamma 90
_cell_formula_units_Z 8
_cell_length_a 14.2070(2)
_cell_length_b 7.01600(10)
_cell_length_c 32.8480(6)
_cell_measurement_reflns_used 29233
_cell_measurement_temperature 150(2)
_cell_measurement_theta_max 27.48
_cell_measurement_theta_min 3.51
_cell_volume 3245.67(9)
_computing_cell_refinement 'HKL Scalepack (Otwinowski & Minor 1997)'
_computing_data_collection 'Collect (Bruker AXS BV, 1997-2004)'
_computing_data_reduction 'HKL Denzo and Scalepack (Otwinowski & Minor 1997)'
_computing_structure_refinement 'SHELXL-2014/7 (Sheldrick, 2014)'
_diffrn_ambient_temperature 150(2)
_diffrn_measured_fraction_theta_full 0.994
_diffrn_measured_fraction_theta_max 0.992
_diffrn_measurement_device_type 'kappa CCD'
_diffrn_radiation_type MoK\a
_diffrn_radiation_wavelength 0.71073
_diffrn_reflns_av_R_equivalents 0.0583
_diffrn_reflns_av_unetI/netI 0.0454
_diffrn_reflns_Laue_measured_fraction_full 0.994
_diffrn_reflns_Laue_measured_fraction_max 0.992
_diffrn_reflns_limit_h_max 18
_diffrn_reflns_limit_h_min -17
_diffrn_reflns_limit_k_max 9
_diffrn_reflns_limit_k_min -9
_diffrn_reflns_limit_l_max 42
_diffrn_reflns_limit_l_min -42
_diffrn_reflns_number 22280
_diffrn_reflns_point_group_measured_fraction_full 0.994
_diffrn_reflns_point_group_measured_fraction_max 0.992
_diffrn_reflns_theta_full 25.242
_diffrn_reflns_theta_max 27.436
_diffrn_reflns_theta_min 3.545
_exptl_absorpt_coefficient_mu 0.126
_exptl_absorpt_correction_type multi-scan
_exptl_absorpt_process_details 'SORTAV (Blessing, 1997)'
_exptl_crystal_colour colourless
_exptl_crystal_density_diffrn 1.241
_exptl_crystal_description plate
_exptl_crystal_F_000 1280
_exptl_crystal_size_max 0.200
_exptl_crystal_size_mid 0.100
_exptl_crystal_size_min 0.050
_exptl_transmission_factor_max 0.9937
_exptl_transmission_factor_min 0.9753
_refine_diff_density_max 0.245
_refine_diff_density_min -0.248
_refine_diff_density_rms 0.056
_refine_ls_extinction_method none
_refine_ls_goodness_of_fit_ref 1.018
_refine_ls_hydrogen_treatment constr
_refine_ls_matrix_type full
_refine_ls_number_parameters 201
_refine_ls_number_reflns 3673
_refine_ls_number_restraints 0
_refine_ls_restrained_S_all 1.018
_refine_ls_R_factor_all 0.0709
_refine_ls_R_factor_gt 0.0430
_refine_ls_shift/su_max 0.001
_refine_ls_shift/su_mean 0.000
_refine_ls_structure_factor_coef Fsqd
_refine_ls_weighting_details 'w=1/[\s^2^(Fo^2^)+(0.0443P)^2^+2.6681P] where P=(Fo^2^+2Fc^2^)/3'
_refine_ls_weighting_scheme calc
_refine_ls_wR_factor_gt 0.0969
_refine_ls_wR_factor_ref 0.1103
_reflns_Friedel_coverage 0.000
_reflns_number_gt 2674
_reflns_number_total 3673
_reflns_threshold_expression 'I > 2\s(I)'
_cod_data_source_file c6dt02861f2.cif
_cod_data_source_block Al_1_Me2
_cod_depositor_comments 'Adding full bibliography for 7040140--7040144.cif.'
_cod_database_code 7040140
_shelx_shelxl_version_number 2014/7
_shelx_space_group_comment
;
The symmetry employed for this shelxl refinement is uniquely defined
by the following loop, which should always be used as a source of
symmetry information in preference to the above space-group names.
They are only intended as comments.
;
_shelx_estimated_absorpt_t_min 0.975
_shelx_estimated_absorpt_t_max 0.994

loop_
_space_group_symop_operation_xyz
'x, y, z'
'-x, y, -z+1/2'
'x+1/2, y+1/2, z'
'-x+1/2, y+1/2, -z+1/2'
'-x, -y, -z'
'x, -y, z-1/2'
'-x+1/2, -y+1/2, -z'
'x+1/2, -y+1/2, z-1/2'

loop_
_atom_site_label
_atom_site_type_symbol
_atom_site_fract_x
_atom_site_fract_y
_atom_site_fract_z
_atom_site_U_iso_or_equiv
_atom_site_adp_type
_atom_site_occupancy
_atom_site_site_symmetry_order
_atom_site_calc_flag
_atom_site_refinement_flags_posn
_atom_site_refinement_flags_adp
Al1 Al 0.74669(4) -0.11776(7) 0.10172(2) 0.03065(15) Uani 1 1 d . .
O1 O 0.70625(9) -0.11905(16) 0.04833(3) 0.0361(3) Uani 1 1 d . .
N1 N 0.75016(10) 0.16045(19) 0.10679(4) 0.0280(3) Uani 1 1 d . .
C1 C 0.87466(15) -0.2214(3) 0.11483(6) 0.0457(5) Uani 1 1 d . .
H1A H 0.8738 -0.3582 0.1087 0.069 Uiso 1 1 calc R U
H1B H 0.8968 -0.2016 0.1441 0.069 Uiso 1 1 calc R U
H1C H 0.9175 -0.1565 0.0983 0.069 Uiso 1 1 calc R U
C2 C 0.64781(15) -0.2080(3) 0.13318(6) 0.0466(5) Uani 1 1 d . .
H2A H 0.5934 -0.1210 0.1291 0.070 Uiso 1 1 calc R U
H2B H 0.6729 -0.2123 0.1624 0.070 Uiso 1 1 calc R U
H2C H 0.6275 -0.3360 0.1238 0.070 Uiso 1 1 calc R U
C3 C 0.66543(12) 0.0196(2) 0.02483(5) 0.0288(4) Uani 1 1 d . .
C4 C 0.62097(13) -0.0240(3) -0.01485(5) 0.0358(4) Uani 1 1 d . .
H4 H 0.6211 -0.1514 -0.0246 0.043 Uiso 1 1 calc R U
C5 C 0.57728(13) 0.1167(3) -0.03965(5) 0.0389(4) Uani 1 1 d . .
H5 H 0.5459 0.0839 -0.0661 0.047 Uiso 1 1 calc R U
C6 C 0.57790(13) 0.3062(3) -0.02697(5) 0.0405(5) Uani 1 1 d . .
H6 H 0.5476 0.4017 -0.0446 0.049 Uiso 1 1 calc R U
C7 C 0.62285(13) 0.3532(3) 0.01131(5) 0.0362(4) Uani 1 1 d . .
H7 H 0.6249 0.4826 0.0199 0.043 Uiso 1 1 calc R U
C8 C 0.66611(12) 0.2116(2) 0.03810(5) 0.0284(4) Uani 1 1 d . .
C9 C 0.71170(12) 0.2717(2) 0.07761(5) 0.0294(4) Uani 1 1 d . .
H9 H 0.7140 0.4049 0.0829 0.035 Uiso 1 1 calc R U
C10 C 0.79433(12) 0.2489(2) 0.14444(5) 0.0281(4) Uani 1 1 d . .
C11 C 0.89096(13) 0.2602(3) 0.15153(5) 0.0332(4) Uani 1 1 d . .
H11 H 0.9280 0.2085 0.1321 0.040 Uiso 1 1 calc R U
C12 C 0.93638(13) 0.3483(3) 0.18753(5) 0.0362(4) Uani 1 1 d . .
H12 H 1.0037 0.3575 0.1920 0.043 Uiso 1 1 calc R U
C13 C 0.88402(13) 0.4199(3) 0.21581(5) 0.0343(4) Uani 1 1 d . .
H13 H 0.9151 0.4813 0.2397 0.041 Uiso 1 1 calc R U
C14 C 0.78320(13) 0.4040(2) 0.21012(5) 0.0298(4) Uani 1 1 d . .
C15 C 0.73709(12) 0.3153(2) 0.17393(5) 0.0263(4) Uani 1 1 d . .
C16 C 0.63636(13) 0.2933(2) 0.16964(5) 0.0322(4) Uani 1 1 d . .
H16 H 0.6040 0.2350 0.1457 0.039 Uiso 1 1 calc R U
C17 C 0.58616(13) 0.3560(3) 0.19985(5) 0.0370(4) Uani 1 1 d . .
H17 H 0.5193 0.3386 0.1969 0.044 Uiso 1 1 calc R U
C18 C 0.63280(14) 0.4461(3) 0.23527(6) 0.0404(5) Uani 1 1 d . .
H18 H 0.5970 0.4908 0.2558 0.048 Uiso 1 1 calc R U
C19 C 0.72888(14) 0.4695(3) 0.24023(5) 0.0361(4) Uani 1 1 d . .
H19 H 0.7595 0.5305 0.2642 0.043 Uiso 1 1 calc R U

loop_
_atom_site_aniso_label
_atom_site_aniso_U_11
_atom_site_aniso_U_22
_atom_site_aniso_U_33
_atom_site_aniso_U_23
_atom_site_aniso_U_13
_atom_site_aniso_U_12
Al1 0.0401(3) 0.0272(3) 0.0237(3) 0.0006(2) 0.0007(2) 0.0001(2)
O1 0.0505(8) 0.0301(6) 0.0255(6) -0.0013(5) -0.0035(5) 0.0021(6)
N1 0.0327(8) 0.0299(7) 0.0214(7) -0.0017(5) 0.0037(6) -0.0011(6)
C1 0.0522(13) 0.0430(11) 0.0390(10) -0.0027(9) -0.0046(9) 0.0086(10)
C2 0.0566(13) 0.0378(11) 0.0472(11) 0.0054(9) 0.0138(10) 0.0003(9)
C3 0.0277(9) 0.0361(9) 0.0227(8) -0.0004(7) 0.0040(7) -0.0008(7)
C4 0.0380(11) 0.0437(10) 0.0251(8) -0.0037(8) 0.0024(7) -0.0036(8)
C5 0.0335(10) 0.0593(13) 0.0230(8) 0.0011(8) 0.0003(7) -0.0004(9)
C6 0.0367(11) 0.0553(12) 0.0292(9) 0.0094(8) 0.0032(8) 0.0125(9)
C7 0.0390(11) 0.0390(10) 0.0309(9) 0.0033(7) 0.0061(8) 0.0094(8)
C8 0.0280(9) 0.0347(9) 0.0230(8) -0.0001(7) 0.0057(7) 0.0018(7)
C9 0.0343(10) 0.0286(9) 0.0259(8) -0.0003(7) 0.0061(7) 0.0016(7)
C10 0.0353(10) 0.0265(8) 0.0221(8) 0.0003(6) 0.0022(7) -0.0012(7)
C11 0.0336(10) 0.0381(10) 0.0284(8) -0.0027(7) 0.0062(7) -0.0018(8)
C12 0.0300(10) 0.0468(11) 0.0311(9) -0.0011(8) 0.0009(7) -0.0038(8)
C13 0.0372(11) 0.0378(10) 0.0263(8) -0.0007(7) -0.0018(7) -0.0029(8)
C14 0.0391(10) 0.0260(8) 0.0235(8) 0.0014(7) 0.0016(7) -0.0008(7)
C15 0.0332(10) 0.0237(8) 0.0217(7) 0.0022(6) 0.0027(7) 0.0010(7)
C16 0.0358(10) 0.0323(9) 0.0284(8) -0.0013(7) 0.0036(7) 0.0007(8)
C17 0.0321(10) 0.0429(11) 0.0367(10) -0.0043(8) 0.0068(8) 0.0008(8)
C18 0.0439(12) 0.0434(11) 0.0357(10) -0.0058(8) 0.0119(8) 0.0031(9)
C19 0.0460(12) 0.0354(10) 0.0265(9) -0.0062(7) 0.0033(8) -0.0003(8)

loop_
_atom_type_symbol
_atom_type_description
_atom_type_scat_dispersion_real
_atom_type_scat_dispersion_imag
_atom_type_scat_source
C C 0.0033 0.0016 'International Tables Vol C Tables 4.2.6.8 and 6.1.1.4'
H H 0.0000 0.0000 'International Tables Vol C Tables 4.2.6.8 and 6.1.1.4'
O O 0.0106 0.0060 'International Tables Vol C Tables 4.2.6.8 and 6.1.1.4'
N N 0.0061 0.0033 'International Tables Vol C Tables 4.2.6.8 and 6.1.1.4'
Al Al 0.0645 0.0514 'International Tables Vol C Tables 4.2.6.8 and 6.1.1.4'

loop_
_geom_angle_atom_site_label_1
_geom_angle_atom_site_label_2
_geom_angle_atom_site_label_3
_geom_angle
O1 Al1 C1 112.81(7)
O1 Al1 C2 111.07(8)
C1 Al1 C2 118.39(9)
O1 Al1 N1 95.19(6)
C1 Al1 N1 109.87(8)
C2 Al1 N1 106.83(8)
C3 O1 Al1 129.20(11)
C9 N1 C10 117.69(14)
C9 N1 Al1 122.16(11)
C10 N1 Al1 120.13(10)
Al1 C1 H1A 109.5
Al1 C1 H1B 109.5
H1A C1 H1B 109.5
Al1 C1 H1C 109.5
H1A C1 H1C 109.5
H1B C1 H1C 109.5
Al1 C2 H2A 109.5
Al1 C2 H2B 109.5
H2A C2 H2B 109.5
Al1 C2 H2C 109.5
H2A C2 H2C 109.5
H2B C2 H2C 109.5
O1 C3 C4 119.28(15)
O1 C3 C8 122.26(14)
C4 C3 C8 118.46(15)
C5 C4 C3 120.43(17)
C5 C4 H4 119.8
C3 C4 H4 119.8
C4 C5 C6 121.56(17)
C4 C5 H5 119.2
C6 C5 H5 119.2
C7 C6 C5 119.13(17)
C7 C6 H6 120.4
C5 C6 H6 120.4
C6 C7 C8 120.87(17)
C6 C7 H7 119.6
C8 C7 H7 119.6
C7 C8 C3 119.51(15)
C7 C8 C9 117.63(16)
C3 C8 C9 122.83(15)
N1 C9 C8 125.88(16)
N1 C9 H9 117.1
C8 C9 H9 117.1
C11 C10 C15 121.16(15)
C11 C10 N1 118.88(15)
C15 C10 N1 119.92(15)
C10 C11 C12 120.44(16)
C10 C11 H11 119.8
C12 C11 H11 119.8
C13 C12 C11 120.18(17)
C13 C12 H12 119.9
C11 C12 H12 119.9
C12 C13 C14 120.82(16)
C12 C13 H13 119.6
C14 C13 H13 119.6
C19 C14 C15 119.64(16)
C19 C14 C13 121.10(15)
C15 C14 C13 119.23(15)
C10 C15 C14 118.07(15)
C10 C15 C16 123.56(15)
C14 C15 C16 118.35(15)
C17 C16 C15 120.34(16)
C17 C16 H16 119.8
C15 C16 H16 119.8
C16 C17 C18 120.59(17)
C16 C17 H17 119.7
C18 C17 H17 119.7
C19 C18 C17 120.46(16)
C19 C18 H18 119.8
C17 C18 H18 119.8
C18 C19 C14 120.60(16)
C18 C19 H19 119.7
C14 C19 H19 119.7

loop_
_geom_bond_atom_site_label_1
_geom_bond_atom_site_label_2
_geom_bond_distance
Al1 O1 1.7720(12)
Al1 C1 1.953(2)
Al1 C2 1.956(2)
Al1 N1 1.9591(14)
O1 C3 1.327(2)
N1 C9 1.300(2)
N1 C10 1.450(2)
C1 H1A 0.9800
C1 H1B 0.9800
C1 H1C 0.9800
C2 H2A 0.9800
C2 H2B 0.9800
C2 H2C 0.9800
C3 C4 1.405(2)
C3 C8 1.416(2)
C4 C5 1.375(3)
C4 H4 0.9500
C5 C6 1.393(3)
C5 H5 0.9500
C6 C7 1.373(2)
C6 H6 0.9500
C7 C8 1.413(2)
C7 H7 0.9500
C8 C9 1.435(2)
C9 H9 0.9500
C10 C11 1.364(2)
C10 C15 1.423(2)
C11 C12 1.413(2)
C11 H11 0.9500
C12 C13 1.360(2)
C12 H12 0.9500
C13 C14 1.424(3)
C13 H13 0.9500
C14 C19 1.409(2)
C14 C15 1.423(2)
C15 C16 1.428(2)
C16 C17 1.369(2)
C16 H16 0.9500
C17 C18 1.410(2)
C17 H17 0.9500
C18 C19 1.363(3)
C18 H18 0.9500
C19 H19 0.9500
